data_9003828
loop_
_publ_author_name
'Bosi, F.'
'Andreozzi, G. B.'
'Federico, M.'
'Graziani, G.'
'Lucchesi, S.'

_publ_section_title
;
 Crystal chemistry of the elbaite-schorl series
 Sample: 62ha
;
_journal_name_full 'American Mineralogist'
_journal_page_first 1784
_journal_page_last 1792
_journal_paper_doi 10.2138/am.2005.1827
_journal_volume 90
_journal_year 2005
_chemical_compound_source 'Cruziero pegmatite, Minas Gerais, Brazil'
_chemical_formula_sum
;Al7.459 B3.034 F0.503 Fe0.121 H3.713 Li1.282 Mg0.125 Mn0.096 Na0.625 O30.497
 Si5.966
;
_chemical_name_mineral Elbaite
_space_group_IT_number 160
_symmetry_space_group_name_Hall 'R 3 -2"'
_symmetry_space_group_name_H-M 'R 3 m :H'
_cell_angle_alpha 90
_cell_angle_beta 90
_cell_angle_gamma 120
_cell_length_a 15.8528
_cell_length_b 15.8528
_cell_length_c 7.1083
_cell_volume 1547.064
_cell_formula_units_Z 3
_database_code_amcsd 0003952
_exptl_crystal_density_diffrn 3.031
_cod_original_sg_symbol_H-M 'R 3 m'
_cod_original_formula_sum
;Na.625 Al7.459 Fe.121 Mn.096 Mg.125 Li1.282 B3.034 Si5.966 F.503 O30.497
 H3.713
;
_cod_database_code 9003828

loop_
_space_group_symop_operation_xyz
x,y,z
2/3+x,1/3+y,1/3+z
1/3+x,2/3+y,2/3+z
x,x-y,z
2/3+x,1/3+x-y,1/3+z
1/3+x,2/3+x-y,2/3+z
-y,-x,z
2/3-y,1/3-x,1/3+z
1/3-y,2/3-x,2/3+z
-x+y,y,z
2/3-x+y,1/3+y,1/3+z
1/3-x+y,2/3+y,2/3+z
-y,x-y,z
2/3-y,1/3+x-y,1/3+z
1/3-y,2/3+x-y,2/3+z
-x+y,-x,z
2/3-x+y,1/3-x,1/3+z
1/3-x+y,2/3-x,2/3+z

loop_
_atom_site_label
_atom_site_fract_x
_atom_site_fract_y
_atom_site_fract_z
_atom_site_occupancy
_atom_site_U_iso_or_equiv
_atom_site_type_symbol
_atom_site_attached_hydrogens
NaX 0.00000 0.00000 0.23367 0.62500 0.01960 Na 0
AlY 0.12318 0.06159 0.63221 0.48630 0.00650 Al 0
FeY 0.12318 0.06159 0.63221 0.03930 0.00650 Fe 0
MnY 0.12318 0.06159 0.63221 0.03200 0.00650 Mn 0
MgY 0.12318 0.06159 0.63221 0.04170 0.00650 Mg 0
LiY 0.12318 0.06159 0.63221 0.42730 0.00650 Li 0
AlZ 0.29691 0.26007 0.61051 0.99950 0.00496 Al 0
FeZ 0.29691 0.26007 0.61051 0.00050 0.00496 Fe 0
B 0.10919 0.21838 0.45486 1.00000 0.00560 B 0
SiT 0.19197 0.18992 0.00000 0.99430 0.00389 Si 0
BT 0.19197 0.18992 0.00000 0.00570 0.00389 B 0
F1W 0.00000 0.00000 0.78347 0.50300 0.04600 F 0
O-H1W 0.00000 0.00000 0.78347 0.49700 0.04600 O 1
O2 0.06033 0.12066 0.48778 0.92800 0.01510 O 0
O-H2 0.06033 0.12066 0.48778 0.07200 0.01510 O 1
O3V 0.26666 0.13333 0.50809 1.00000 0.01110 O 0
O4 0.09343 0.18686 0.07244 1.00000 0.00750 O 0
O5 0.18702 0.09351 0.09466 1.00000 0.00760 O 0
O6 0.19586 0.18550 0.77525 1.00000 0.00660 O 0
O7 0.28603 0.28599 0.07939 1.00000 0.00550 O 0
O8 0.20958 0.27010 0.44007 1.00000 0.00680 O 0
H3 0.25800 0.12900 0.37300 1.00000 0.08000 H 0

loop_
_cod_changelog_entry_id
_cod_changelog_entry_author
_cod_changelog_entry_date
_cod_changelog_entry_text
1
;cod-tools version 3.8.0
Id: cif_guess_AMCSD_atom_types 9581 2023-05-17 12:35:41Z saulius
;
2023-05-23T09:14:47+03:00
;Derived atom types and hydrogen counts
from atom names that follow the AMCSD naming convention
(Wat == water, O-H == hydroxyl).
;

loop_
_cod_related_entry_id
_cod_related_entry_database
_cod_related_entry_code
1 AMCSD 0003952
